data_7116587
loop_
_publ_author_name
'Jose Manuel Villalba Franco'
'Takahiro Sasamori'
'Gregor Schnakenburg'
'Arturo Espinosa Ferao'
'Rainer Streubel'

_publ_section_title
;
 Going for strain: synthesis of the first 3-imino-azaphosphiridine
 complexes and their conversion into oxaphosphirane complex valence
 isomers
;
_journal_name_full Chem.Commun.
_journal_page_first 3878
_journal_paper_doi 10.1039/C4cc10266E
_journal_volume 51
_journal_year 2015
_chemical_formula_moiety 'C28 H39 N2 O6 P W'
_chemical_formula_sum 'C28 H39 N2 O6 P W'
_chemical_formula_weight 714.43
_chemical_name_systematic
; 
 ? 
;
_space_group_IT_number 14
_symmetry_cell_setting monoclinic
_symmetry_space_group_name_Hall '-P 2ybc'
_symmetry_space_group_name_H-M 'P 1 21/c 1'
_atom_sites_solution_hydrogens geom
_atom_sites_solution_primary direct
_atom_sites_solution_secondary difmap
_audit_creation_method SHELXL-97
_audit_update_record
;
2014-12-15 deposited with the CCDC.
2015-01-29 downloaded from the CCDC.
;
_cell_angle_alpha 90.00
_cell_angle_beta 126.717(2)
_cell_angle_gamma 90.00
_cell_formula_units_Z 4
_cell_length_a 10.9216(4)
_cell_length_b 23.5529(11)
_cell_length_c 14.5767(4)
_cell_measurement_reflns_used 6921
_cell_measurement_temperature 123(2)
_cell_measurement_theta_max 29.13
_cell_measurement_theta_min 1.00
_cell_volume 3005.7(2)
_computing_cell_refinement 'HKL Scalepack (Otwinowski & Minor 1997)'
_computing_data_collection 'HKL Denzo and Scalepack (Otwinowski & Minor 1997)'
_computing_data_reduction 'HKL Denzo and Scalepack (Otwinowski & Minor 1997)'
_computing_molecular_graphics 'DIAMOND (Brandenburg, 1999)'
_computing_publication_material 'SHELXL97 (Sheldrick, 1997)'
_computing_structure_refinement 'SHELXL-97 (Sheldrick, 1997)'
_computing_structure_solution 'SHELXS-97 (Sheldrick, 1990)'
_diffrn_ambient_temperature 123(2)
_diffrn_detector_area_resol_mean 9
_diffrn_measured_fraction_theta_full 0.986
_diffrn_measured_fraction_theta_max 0.986
_diffrn_measurement_device '95mm CCD camera on \k-goniostat'
_diffrn_measurement_device_type 'Nonius KappaCCD'
_diffrn_measurement_method 'CCD rotation images, thick slices'
_diffrn_radiation_monochromator 'horizonally mounted graphite crystal'
_diffrn_radiation_type MoK\a
_diffrn_radiation_wavelength 0.71073
_diffrn_reflns_av_R_equivalents 0.0803
_diffrn_reflns_av_sigmaI/netI 0.1096
_diffrn_reflns_limit_h_max 14
_diffrn_reflns_limit_h_min -11
_diffrn_reflns_limit_k_max 31
_diffrn_reflns_limit_k_min -28
_diffrn_reflns_limit_l_max 19
_diffrn_reflns_limit_l_min -19
_diffrn_reflns_number 24433
_diffrn_reflns_theta_full 28.00
_diffrn_reflns_theta_max 28.00
_diffrn_reflns_theta_min 2.57
_exptl_absorpt_coefficient_mu 3.938
_exptl_absorpt_correction_T_max 0.8584
_exptl_absorpt_correction_T_min 0.4516
_exptl_absorpt_correction_type multi-scan
_exptl_absorpt_process_details
;
R.H. Blessing, Acta Cryst. (1995), A51, 33-38
;
_exptl_crystal_colour colourless
_exptl_crystal_density_diffrn 1.579
_exptl_crystal_density_method 'not measured'
_exptl_crystal_description block
_exptl_crystal_F_000 1432
_exptl_crystal_size_max 0.24
_exptl_crystal_size_mid 0.07
_exptl_crystal_size_min 0.04
_refine_diff_density_max 2.838
_refine_diff_density_min -2.320
_refine_diff_density_rms 0.189
_refine_ls_extinction_method none
_refine_ls_goodness_of_fit_ref 0.843
_refine_ls_hydrogen_treatment constr
_refine_ls_matrix_type full
_refine_ls_number_parameters 348
_refine_ls_number_reflns 7162
_refine_ls_number_restraints 5
_refine_ls_restrained_S_all 0.845
_refine_ls_R_factor_all 0.0782
_refine_ls_R_factor_gt 0.0360
_refine_ls_shift/su_max 0.003
_refine_ls_shift/su_mean 0.000
_refine_ls_structure_factor_coef Fsqd
_refine_ls_weighting_details 'calc w=1/[\s^2^(Fo^2^)+(0.0000P)^2^+0.0000P] where P=(Fo^2^+2Fc^2^)/3'
_refine_ls_weighting_scheme calc
_refine_ls_wR_factor_gt 0.0545
_refine_ls_wR_factor_ref 0.0631
_reflns_number_gt 4505
_reflns_number_total 7162
_reflns_threshold_expression >2sigma(I)
_cod_data_source_file c4cc10266e2.cif
_cod_data_source_block 2432
_cod_depositor_comments
;
The following automatic conversions were performed:

'_exptl_absorpt_correction_type' value 'multi-Scan' changed to
'multi-scan' according to the built-in table from CIF Core dictionary
named 'cif_core.dic' version 2.4.1 from 2010-06-29.

Automatic conversion script
Id: cif_fix_values 2827 2014-09-09 07:05:25Z andrius 
;
_cod_original_sg_symbol_H-M 'P 21/c'
_cod_database_code 7116587

loop_
_symmetry_equiv_pos_as_xyz
'x, y, z'
'-x, y+1/2, -z+1/2'
'-x, -y, -z'
'x, -y-1/2, z-1/2'

loop_
_atom_site_label
_atom_site_type_symbol
_atom_site_fract_x
_atom_site_fract_y
_atom_site_fract_z
_atom_site_U_iso_or_equiv
_atom_site_adp_type
_atom_site_occupancy
_atom_site_symmetry_multiplicity
_atom_site_calc_flag
_atom_site_refinement_flags
W W 1.057901(18) -0.124637(9) 0.795399(13) 0.01688(6) Uani 1 1 d U
P P 0.77494(12) -0.14480(5) 0.69133(9) 0.0154(3) Uani 1 1 d .
O1 O 0.7229(3) -0.19770(13) 0.6170(2) 0.0192(7) Uani 1 1 d .
O2 O 1.4147(3) -0.12098(17) 0.9250(2) 0.0392(9) Uani 1 1 d .
O3 O 1.1052(3) -0.05213(14) 0.9981(2) 0.0303(8) Uani 1 1 d .
O4 O 1.0228(4) -0.01328(15) 0.6583(3) 0.0371(9) Uani 1 1 d .
O5 O 1.0100(3) -0.18914(14) 0.5836(2) 0.0280(8) Uani 1 1 d .
O6 O 1.0896(3) -0.24063(15) 0.9194(2) 0.0294(8) Uani 1 1 d .
N1 N 0.7764(3) -0.13160(16) 0.8842(2) 0.0162(8) Uani 1 1 d .
H1A H 0.7803 -0.0955 0.8706 0.019 Uiso 1 1 calc R
N2 N 0.7039(3) -0.21972(16) 0.7889(3) 0.0182(9) Uani 1 1 d .
H2 H 0.6937 -0.2362 0.7306 0.022 Uiso 1 1 calc R
C1 C 0.7446(4) -0.1665(2) 0.8021(3) 0.0160(10) Uani 1 1 d .
C2 C 0.8069(5) -0.14347(19) 0.9965(3) 0.0195(11) Uani 1 1 d .
H2A H 0.7309 -0.1720 0.9847 0.023 Uiso 1 1 calc R
C3 C 0.9662(4) -0.1677(2) 1.0803(3) 0.0208(11) Uani 1 1 d .
H3A H 1.0430 -0.1398 1.0934 0.025 Uiso 1 1 calc R
H3B H 0.9773 -0.2026 1.0481 0.025 Uiso 1 1 calc R
C4 C 0.9936(5) -0.1814(2) 1.1936(3) 0.0243(12) Uani 1 1 d .
H4A H 0.9219 -0.2115 1.1813 0.029 Uiso 1 1 calc R
H4B H 1.0989 -0.1960 1.2488 0.029 Uiso 1 1 calc R
C5 C 0.9713(5) -0.1292(2) 1.2430(3) 0.0255(11) Uani 1 1 d .
H5A H 1.0524 -0.1012 1.2653 0.031 Uiso 1 1 calc R
H5B H 0.9808 -0.1399 1.3126 0.031 Uiso 1 1 calc R
C6 C 0.8147(5) -0.1020(2) 1.1564(3) 0.0267(12) Uani 1 1 d .
H6A H 0.7339 -0.1281 1.1423 0.032 Uiso 1 1 calc R
H6B H 0.8073 -0.0664 1.1890 0.032 Uiso 1 1 calc R
C7 C 0.7880(5) -0.0890(2) 1.0437(3) 0.0236(11) Uani 1 1 d .
H7A H 0.8622 -0.0601 1.0558 0.028 Uiso 1 1 calc R
H7B H 0.6837 -0.0736 0.9883 0.028 Uiso 1 1 calc R
C8 C 0.6713(5) -0.25784(19) 0.8527(3) 0.0191(11) Uani 1 1 d .
H8A H 0.7532 -0.2526 0.9365 0.023 Uiso 1 1 calc R
C9 C 0.5173(4) -0.2443(2) 0.8281(3) 0.0205(11) Uani 1 1 d .
H9A H 0.5111 -0.2029 0.8367 0.025 Uiso 1 1 calc R
H9B H 0.5113 -0.2637 0.8855 0.025 Uiso 1 1 calc R
C10 C 0.3809(5) -0.2624(2) 0.7082(3) 0.0263(12) Uani 1 1 d .
H10A H 0.2853 -0.2559 0.6999 0.032 Uiso 1 1 calc R
H10B H 0.3775 -0.2388 0.6504 0.032 Uiso 1 1 calc R
C11 C 0.3911(5) -0.3243(2) 0.6861(4) 0.0256(12) Uani 1 1 d .
H11A H 0.3031 -0.3345 0.6073 0.031 Uiso 1 1 calc R
H11B H 0.3873 -0.3482 0.7402 0.031 Uiso 1 1 calc R
C12 C 0.5400(5) -0.3354(2) 0.7011(3) 0.0256(12) Uani 1 1 d .
H12A H 0.5406 -0.3132 0.6437 0.031 Uiso 1 1 calc R
H12B H 0.5468 -0.3761 0.6881 0.031 Uiso 1 1 calc R
C13 C 0.6781(5) -0.3187(2) 0.8213(3) 0.0229(11) Uani 1 1 d .
H13A H 0.6846 -0.3446 0.8776 0.027 Uiso 1 1 calc R
H13B H 0.7721 -0.3237 0.8266 0.027 Uiso 1 1 calc R
C14 C 0.6217(4) -0.08861(19) 0.6111(3) 0.0146(10) Uani 1 1 d .
C15 C 0.6437(5) -0.03941(19) 0.6871(3) 0.0164(10) Uani 1 1 d .
C16 C 0.5286(5) -0.0391(2) 0.6969(3) 0.0183(10) Uani 1 1 d .
C17 C 0.4220(4) -0.0858(2) 0.6270(3) 0.0178(10) Uani 1 1 d .
C18 C 0.4705(4) -0.11361(19) 0.5744(3) 0.0166(10) Uani 1 1 d .
C19 C 0.6212(5) -0.0711(2) 0.5097(3) 0.0216(11) Uani 1 1 d .
H19A H 0.5472 -0.0404 0.4673 0.032 Uiso 1 1 calc R
H19B H 0.5927 -0.1037 0.4589 0.032 Uiso 1 1 calc R
H19C H 0.7232 -0.0579 0.5379 0.032 Uiso 1 1 calc R
C20 C 0.7633(5) 0.00576(19) 0.7266(3) 0.0214(11) Uani 1 1 d .
H20A H 0.8651 -0.0113 0.7770 0.032 Uiso 1 1 calc R
H20B H 0.7518 0.0352 0.7685 0.032 Uiso 1 1 calc R
H20C H 0.7507 0.0228 0.6601 0.032 Uiso 1 1 calc R
C21 C 0.4997(5) 0.0026(2) 0.7590(4) 0.0314(14) Uani 1 1 d .
H21A H 0.5875 0.0281 0.8040 0.047 Uiso 1 1 calc R
H21B H 0.4846 -0.0178 0.8102 0.047 Uiso 1 1 calc R
H21C H 0.4080 0.0247 0.7037 0.047 Uiso 1 1 calc R
C22 C 0.2765(5) -0.0955(2) 0.6153(4) 0.0331(13) Uani 1 1 d .
H22A H 0.3017 -0.1055 0.6900 0.050 Uiso 1 1 calc R
H22B H 0.2185 -0.1265 0.5611 0.050 Uiso 1 1 calc R
H22C H 0.2149 -0.0608 0.5871 0.050 Uiso 1 1 calc R
C23 C 0.3893(5) -0.1603(2) 0.4875(3) 0.0241(11) Uani 1 1 d .
H23A H 0.3704 -0.1484 0.4156 0.036 Uiso 1 1 calc R
H23B H 0.2917 -0.1683 0.4741 0.036 Uiso 1 1 calc R
H23C H 0.4527 -0.1946 0.5161 0.036 Uiso 1 1 calc R
C24 C 1.2834(5) -0.1228(2) 0.8779(3) 0.0266(11) Uani 1 1 d U
C25 C 1.0853(4) -0.0791(2) 0.9239(3) 0.0193(10) Uani 1 1 d U
C26 C 1.0333(5) -0.0529(2) 0.7083(4) 0.0221(10) Uani 1 1 d U
C27 C 1.0265(5) -0.1672(2) 0.6603(4) 0.0190(10) Uani 1 1 d U
C28 C 1.0797(5) -0.1989(2) 0.8766(3) 0.0206(10) Uani 1 1 d U

loop_
_atom_site_aniso_label
_atom_site_aniso_U_11
_atom_site_aniso_U_22
_atom_site_aniso_U_33
_atom_site_aniso_U_23
_atom_site_aniso_U_13
_atom_site_aniso_U_12
W 0.01416(9) 0.01831(11) 0.01672(9) -0.00060(9) 0.00846(7) -0.00041(9)
P 0.0156(5) 0.0151(7) 0.0156(5) 0.0013(5) 0.0093(5) 0.0012(5)
O1 0.0193(15) 0.0173(19) 0.0204(15) -0.0018(13) 0.0115(14) 0.0010(14)
O2 0.0186(16) 0.060(3) 0.0342(18) -0.002(2) 0.0132(15) -0.0020(19)
O3 0.039(2) 0.026(2) 0.0263(18) -0.0058(16) 0.0199(17) -0.0039(17)
O4 0.045(2) 0.027(2) 0.044(2) 0.0056(18) 0.0289(19) -0.0010(18)
O5 0.0272(18) 0.032(2) 0.0279(18) -0.0087(16) 0.0184(16) -0.0060(16)
O6 0.0345(19) 0.024(2) 0.0274(18) 0.0015(16) 0.0173(17) 0.0045(17)
N1 0.0201(17) 0.013(2) 0.0144(16) 0.0060(17) 0.0096(15) 0.0019(17)
N2 0.0165(18) 0.020(3) 0.0185(19) 0.0029(17) 0.0107(16) 0.0012(17)
C1 0.010(2) 0.015(3) 0.018(2) 0.001(2) 0.0060(19) 0.0015(19)
C2 0.022(2) 0.019(3) 0.019(2) -0.0009(19) 0.013(2) -0.007(2)
C3 0.021(2) 0.021(3) 0.020(2) 0.000(2) 0.012(2) -0.001(2)
C4 0.024(2) 0.025(3) 0.018(2) 0.006(2) 0.010(2) -0.004(2)
C5 0.027(2) 0.029(3) 0.014(2) -0.003(2) 0.0091(19) -0.010(3)
C6 0.030(3) 0.032(3) 0.026(2) -0.008(2) 0.021(2) -0.008(2)
C7 0.028(3) 0.023(3) 0.022(2) 0.000(2) 0.016(2) 0.002(2)
C8 0.020(2) 0.017(3) 0.020(2) 0.002(2) 0.011(2) -0.001(2)
C9 0.021(2) 0.019(3) 0.025(2) -0.001(2) 0.016(2) -0.002(2)
C10 0.018(2) 0.032(3) 0.025(2) 0.000(2) 0.011(2) 0.000(2)
C11 0.025(2) 0.025(3) 0.025(2) -0.005(2) 0.015(2) -0.007(2)
C12 0.036(3) 0.017(3) 0.028(3) -0.001(2) 0.022(2) -0.005(2)
C13 0.020(2) 0.019(3) 0.026(2) 0.007(2) 0.012(2) 0.002(2)
C14 0.014(2) 0.017(3) 0.013(2) 0.0032(19) 0.0082(18) 0.0018(19)
C15 0.020(2) 0.011(3) 0.012(2) 0.0072(18) 0.0066(19) 0.007(2)
C16 0.025(2) 0.018(3) 0.016(2) 0.007(2) 0.014(2) 0.008(2)
C17 0.017(2) 0.022(3) 0.017(2) 0.002(2) 0.012(2) 0.002(2)
C18 0.015(2) 0.018(3) 0.0124(19) 0.0048(19) 0.0058(18) 0.0023(19)
C19 0.023(2) 0.027(3) 0.015(2) 0.004(2) 0.011(2) 0.005(2)
C20 0.024(2) 0.015(3) 0.022(2) 0.000(2) 0.012(2) 0.000(2)
C21 0.036(3) 0.033(4) 0.029(3) 0.005(2) 0.022(3) 0.011(2)
C22 0.029(3) 0.040(4) 0.038(3) 0.000(3) 0.024(2) 0.001(2)
C23 0.020(2) 0.026(3) 0.022(2) -0.003(2) 0.011(2) -0.001(2)
C24 0.0211(16) 0.035(3) 0.022(2) -0.004(2) 0.0117(19) -0.001(3)
C25 0.016(2) 0.020(3) 0.018(2) 0.0022(18) 0.008(2) 0.000(2)
C26 0.022(2) 0.025(3) 0.022(2) 0.0014(19) 0.015(2) 0.004(2)
C27 0.020(2) 0.014(3) 0.024(2) 0.0044(18) 0.013(2) 0.003(2)
C28 0.017(2) 0.023(3) 0.017(2) 0.0016(19) 0.007(2) 0.003(2)

loop_
_atom_type_symbol
_atom_type_description
_atom_type_scat_dispersion_real
_atom_type_scat_dispersion_imag
_atom_type_scat_source
C C 0.0033 0.0016 'International Tables Vol C Tables 4.2.6.8 and 6.1.1.4'
H H 0.0000 0.0000 'International Tables Vol C Tables 4.2.6.8 and 6.1.1.4'
N N 0.0061 0.0033 'International Tables Vol C Tables 4.2.6.8 and 6.1.1.4'
O O 0.0106 0.0060 'International Tables Vol C Tables 4.2.6.8 and 6.1.1.4'
P P 0.1023 0.0942 'International Tables Vol C Tables 4.2.6.8 and 6.1.1.4'
W W -0.8490 6.8722 'International Tables Vol C Tables 4.2.6.8 and 6.1.1.4'

loop_
_geom_angle_atom_site_label_1
_geom_angle_atom_site_label_2
_geom_angle_atom_site_label_3
_geom_angle
C24 W C25 89.10(17)
C24 W C26 90.73(19)
C25 W C26 91.68(18)
C24 W C28 89.74(19)
C25 W C28 90.94(18)
C26 W C28 177.35(18)
C24 W C27 91.54(17)
C25 W C27 177.12(18)
C26 W C27 85.51(18)
C28 W C27 91.87(18)
C24 W P 170.50(16)
C25 W P 96.07(12)
C26 W P 97.06(12)
C28 W P 82.24(12)
C27 W P 83.69(12)
O1 P C14 108.48(17)
O1 P C1 101.76(19)
C14 P C1 100.04(18)
O1 P W 112.40(12)
C14 P W 123.25(14)
C1 P W 108.06(12)
C1 N1 C2 130.3(4)
C1 N1 H1A 114.9
C2 N1 H1A 114.9
C1 N2 C8 132.7(4)
C1 N2 H2 113.6
C8 N2 H2 113.6
N2 C1 N1 128.0(4)
N2 C1 P 110.5(3)
N1 C1 P 121.3(3)
N1 C2 C3 110.5(3)
N1 C2 C7 109.6(3)
C3 C2 C7 110.6(3)
N1 C2 H2A 108.7
C3 C2 H2A 108.7
C7 C2 H2A 108.7
C2 C3 C4 109.9(4)
C2 C3 H3A 109.7
C4 C3 H3A 109.7
C2 C3 H3B 109.7
C4 C3 H3B 109.7
H3A C3 H3B 108.2
C5 C4 C3 110.9(4)
C5 C4 H4A 109.5
C3 C4 H4A 109.5
C5 C4 H4B 109.5
C3 C4 H4B 109.5
H4A C4 H4B 108.0
C4 C5 C6 111.4(3)
C4 C5 H5A 109.3
C6 C5 H5A 109.3
C4 C5 H5B 109.3
C6 C5 H5B 109.3
H5A C5 H5B 108.0
C7 C6 C5 111.9(4)
C7 C6 H6A 109.2
C5 C6 H6A 109.2
C7 C6 H6B 109.2
C5 C6 H6B 109.2
H6A C6 H6B 107.9
C6 C7 C2 109.1(4)
C6 C7 H7A 109.9
C2 C7 H7A 109.9
C6 C7 H7B 109.9
C2 C7 H7B 109.9
H7A C7 H7B 108.3
N2 C8 C13 108.0(4)
N2 C8 C9 111.7(3)
C13 C8 C9 111.8(4)
N2 C8 H8A 108.4
C13 C8 H8A 108.4
C9 C8 H8A 108.4
C8 C9 C10 113.1(4)
C8 C9 H9A 109.0
C10 C9 H9A 109.0
C8 C9 H9B 109.0
C10 C9 H9B 109.0
H9A C9 H9B 107.8
C11 C10 C9 111.5(4)
C11 C10 H10A 109.3
C9 C10 H10A 109.3
C11 C10 H10B 109.3
C9 C10 H10B 109.3
H10A C10 H10B 108.0
C10 C11 C12 109.9(4)
C10 C11 H11A 109.7
C12 C11 H11A 109.7
C10 C11 H11B 109.7
C12 C11 H11B 109.7
H11A C11 H11B 108.2
C11 C12 C13 110.9(4)
C11 C12 H12A 109.5
C13 C12 H12A 109.5
C11 C12 H12B 109.5
C13 C12 H12B 109.5
H12A C12 H12B 108.1
C8 C13 C12 113.3(4)
C8 C13 H13A 108.9
C12 C13 H13A 108.9
C8 C13 H13B 108.9
C12 C13 H13B 108.9
H13A C13 H13B 107.7
C18 C14 C15 102.6(3)
C18 C14 C19 112.9(3)
C15 C14 C19 113.9(4)
C18 C14 P 108.7(3)
C15 C14 P 112.7(3)
C19 C14 P 106.1(3)
C16 C15 C20 127.3(4)
C16 C15 C14 109.3(4)
C20 C15 C14 122.7(4)
C15 C16 C17 108.9(4)
C15 C16 C21 128.1(4)
C17 C16 C21 122.9(4)
C18 C17 C16 109.9(4)
C18 C17 C22 127.8(4)
C16 C17 C22 122.2(4)
C17 C18 C23 127.3(4)
C17 C18 C14 109.2(4)
C23 C18 C14 123.4(4)
C14 C19 H19A 109.5
C14 C19 H19B 109.5
H19A C19 H19B 109.5
C14 C19 H19C 109.5
H19A C19 H19C 109.5
H19B C19 H19C 109.5
C15 C20 H20A 109.5
C15 C20 H20B 109.5
H20A C20 H20B 109.5
C15 C20 H20C 109.5
H20A C20 H20C 109.5
H20B C20 H20C 109.5
C16 C21 H21A 109.5
C16 C21 H21B 109.5
H21A C21 H21B 109.5
C16 C21 H21C 109.5
H21A C21 H21C 109.5
H21B C21 H21C 109.5
C17 C22 H22A 109.5
C17 C22 H22B 109.5
H22A C22 H22B 109.5
C17 C22 H22C 109.5
H22A C22 H22C 109.5
H22B C22 H22C 109.5
C18 C23 H23A 109.5
C18 C23 H23B 109.5
H23A C23 H23B 109.5
C18 C23 H23C 109.5
H23A C23 H23C 109.5
H23B C23 H23C 109.5
O2 C24 W 179.0(5)
O3 C25 W 177.7(4)
O4 C26 W 177.6(4)
O5 C27 W 177.6(4)
O6 C28 W 178.6(4)

loop_
_geom_bond_atom_site_label_1
_geom_bond_atom_site_label_2
_geom_bond_distance
W C24 1.993(4)
W C25 2.019(5)
W C26 2.032(5)
W C28 2.045(5)
W C27 2.048(5)
W P 2.5440(11)
P O1 1.521(3)
P C14 1.892(4)
P C1 1.902(4)
O2 C24 1.163(5)
O3 C25 1.158(5)
O4 C26 1.147(5)
O5 C27 1.144(5)
O6 C28 1.134(5)
N1 C1 1.317(5)
N1 C2 1.489(5)
N1 H1A 0.8800
N2 C1 1.305(5)
N2 C8 1.481(5)
N2 H2 0.8800
C2 C3 1.518(5)
C2 C7 1.528(6)
C2 H2A 1.0000
C3 C4 1.527(5)
C3 H3A 0.9900
C3 H3B 0.9900
C4 C5 1.517(6)
C4 H4A 0.9900
C4 H4B 0.9900
C5 C6 1.532(6)
C5 H5A 0.9900
C5 H5B 0.9900
C6 C7 1.519(5)
C6 H6A 0.9900
C6 H6B 0.9900
C7 H7A 0.9900
C7 H7B 0.9900
C8 C13 1.520(6)
C8 C9 1.529(6)
C8 H8A 1.0000
C9 C10 1.531(5)
C9 H9A 0.9900
C9 H9B 0.9900
C10 C11 1.511(6)
C10 H10A 0.9900
C10 H10B 0.9900
C11 C12 1.528(6)
C11 H11A 0.9900
C11 H11B 0.9900
C12 C13 1.529(5)
C12 H12A 0.9900
C12 H12B 0.9900
C13 H13A 0.9900
C13 H13B 0.9900
C14 C18 1.517(6)
C14 C15 1.520(6)
C14 C19 1.531(5)
C15 C16 1.348(6)
C15 C20 1.507(6)
C16 C17 1.478(6)
C16 C21 1.492(6)
C17 C18 1.335(6)
C17 C22 1.511(6)
C18 C23 1.502(6)
C19 H19A 0.9800
C19 H19B 0.9800
C19 H19C 0.9800
C20 H20A 0.9800
C20 H20B 0.9800
C20 H20C 0.9800
C21 H21A 0.9800
C21 H21B 0.9800
C21 H21C 0.9800
C22 H22A 0.9800
C22 H22B 0.9800
C22 H22C 0.9800
C23 H23A 0.9800
C23 H23B 0.9800
C23 H23C 0.9800

loop_
_geom_torsion_atom_site_label_1
_geom_torsion_atom_site_label_2
_geom_torsion_atom_site_label_3
_geom_torsion_atom_site_label_4
_geom_torsion
C24 W P O1 -33.4(8)
C25 W P O1 -156.10(18)
C26 W P O1 111.44(18)
C28 W P O1 -65.98(18)
C27 W P O1 26.79(18)
C24 W P C14 -166.3(7)
C25 W P C14 71.0(2)
C26 W P C14 -21.4(2)
C28 W P C14 161.2(2)
C27 W P C14 -106.1(2)
C24 W P C1 78.1(8)
C25 W P C1 -44.6(2)
C26 W P C1 -137.1(2)
C28 W P C1 45.5(2)
C27 W P C1 138.3(2)
C8 N2 C1 N1 3.8(7)
C8 N2 C1 P 177.8(3)
C2 N1 C1 N2 14.0(7)
C2 N1 C1 P -159.4(3)
O1 P C1 N2 5.8(3)
C14 P C1 N2 117.2(3)
W P C1 N2 -112.7(3)
O1 P C1 N1 -179.8(3)
C14 P C1 N1 -68.4(3)
W P C1 N1 61.7(3)
C1 N1 C2 C3 75.6(5)
C1 N1 C2 C7 -162.2(4)
N1 C2 C3 C4 -178.1(4)
C7 C2 C3 C4 60.3(5)
C2 C3 C4 C5 -57.1(5)
C3 C4 C5 C6 54.1(5)
C4 C5 C6 C7 -54.3(5)
C5 C6 C7 C2 56.2(5)
N1 C2 C7 C6 178.3(3)
C3 C2 C7 C6 -59.5(5)
C1 N2 C8 C13 -162.5(4)
C1 N2 C8 C9 74.2(5)
N2 C8 C9 C10 72.4(5)
C13 C8 C9 C10 -48.8(5)
C8 C9 C10 C11 53.8(5)
C9 C10 C11 C12 -57.8(5)
C10 C11 C12 C13 58.0(5)
N2 C8 C13 C12 -73.8(4)
C9 C8 C13 C12 49.5(5)
C11 C12 C13 C8 -54.6(5)
O1 P C14 C18 53.5(3)
C1 P C14 C18 -52.6(3)
W P C14 C18 -172.1(2)
O1 P C14 C15 166.5(3)
C1 P C14 C15 60.4(3)
W P C14 C15 -59.2(3)
O1 P C14 C19 -68.2(3)
C1 P C14 C19 -174.3(3)
W P C14 C19 66.2(3)
C18 C14 C15 C16 3.2(4)
C19 C14 C15 C16 125.6(4)
P C14 C15 C16 -113.5(3)
C18 C14 C15 C20 -167.9(3)
C19 C14 C15 C20 -45.6(5)
P C14 C15 C20 75.4(4)
C20 C15 C16 C17 168.9(4)
C14 C15 C16 C17 -1.7(5)
C20 C15 C16 C21 -6.8(7)
C14 C15 C16 C21 -177.4(4)
C15 C16 C17 C18 -0.8(5)
C21 C16 C17 C18 175.2(4)
C15 C16 C17 C22 -177.2(4)
C21 C16 C17 C22 -1.3(6)
C16 C17 C18 C23 -174.1(4)
C22 C17 C18 C23 2.1(8)
C16 C17 C18 C14 2.9(5)
C22 C17 C18 C14 179.1(4)
C15 C14 C18 C17 -3.7(4)
C19 C14 C18 C17 -126.7(4)
P C14 C18 C17 115.9(3)
C15 C14 C18 C23 173.4(4)
C19 C14 C18 C23 50.4(6)
P C14 C18 C23 -67.0(4)
C25 W C24 O2 -97(29)
C26 W C24 O2 -5(29)
C28 W C24 O2 172(100)
C27 W C24 O2 80(29)
P W C24 O2 140(29)
C24 W C25 O3 31(10)
C26 W C25 O3 -59(10)
C28 W C25 O3 121(10)
C27 W C25 O3 -72(11)
P W C25 O3 -157(10)
C24 W C26 O4 47(10)
C25 W C26 O4 136(10)
C28 W C26 O4 -53(12)
C27 W C26 O4 -45(10)
P W C26 O4 -128(10)
C24 W C27 O5 -75(9)
C25 W C27 O5 28(11)
C26 W C27 O5 16(9)
C28 W C27 O5 -165(9)
P W C27 O5 113(9)
C24 W C28 O6 -128(17)
C25 W C28 O6 143(17)
C26 W C28 O6 -28(20)
C27 W C28 O6 -36(17)
P W C28 O6 47(17)
